data_2241926
loop_
_publ_author_name
'MacNeil, Connor S.'
'Johnson, Kevin R. D.'
'Hayes, Paul G.'
'Boer\'e, Ren\'e T.'

_publ_section_title
;
 Crystal structure of a dimeric \b-diketiminate magnesium complex
;
_journal_coeditor_code ZL2683
_journal_issue 12
_journal_name_full 'Acta Crystallographica Section E'
_journal_page_first 1754
_journal_page_last 1756
_journal_paper_doi 10.1107/S2056989016017394
_journal_volume 72
_journal_year 2016
_chemical_formula_iupac '[Mg2 (C29 H41 N2)2 I2], 1.5C7 H8'
_chemical_formula_moiety 'C58 H82 I2 Mg2 N4, 1.5(C7 H8)'
_chemical_formula_sum 'C68.5 H94 I2 Mg2 N4'
_chemical_formula_weight 1275.89
_chemical_name_systematic
'Di-\m-iodido-bis[({4-amino-1,5-bis[2,6-bis(propan-2-yl)phenyl]pent-3-en-2-ylidene}azanido-\k^2^<i>N</i>,<i>N</i>')magnesium(II] toluene sesquisolvate'
_space_group_crystal_system monoclinic
_space_group_IT_number 12
_space_group_name_Hall '-C 2y'
_space_group_name_H-M_alt 'C 1 2/m 1'
_symmetry_space_group_name_Hall '-C 2y'
_symmetry_space_group_name_H-M 'C 1 2/m 1'
_atom_sites_solution_hydrogens geom
_atom_sites_solution_primary dual
_audit_creation_method SHELXL-2014/6
_cell_angle_alpha 90
_cell_angle_beta 99.9350(8)
_cell_angle_gamma 90
_cell_formula_units_Z 4
_cell_length_a 19.1596(15)
_cell_length_b 21.0532(16)
_cell_length_c 16.5711(13)
_cell_measurement_reflns_used 9807
_cell_measurement_temperature 173(2)
_cell_measurement_theta_max 29.02
_cell_measurement_theta_min 2.16
_cell_volume 6584.1(9)
_computing_cell_refinement
;
SAINT-Plus (Bruker, 2008)
;
_computing_data_collection
;
APEX2 (Bruker, 2008)
;
_computing_data_reduction
;
SAINT-Plus (Bruker, 2008)
;
_computing_molecular_graphics
;
DIAMOND (Brandenburg, 1999)
;
_computing_publication_material
;
publCIF (Westrip, 2010)
;
_computing_structure_refinement
;
SHELXL2014 (Sheldrick, 2015b)
;
_computing_structure_solution
;
SHELXT (Sheldrick, 2015a)
;
_diffrn_ambient_temperature 173(2)
_diffrn_detector_area_resol_mean 66.06
_diffrn_measured_fraction_theta_full 0.999
_diffrn_measured_fraction_theta_max 0.939
_diffrn_measurement_device_type
;
Bruker APEXII CCD area-detector
;
_diffrn_measurement_method '\f and \w scans'
_diffrn_radiation_monochromator graphite
_diffrn_radiation_type MoK\a
_diffrn_radiation_wavelength 0.71073
_diffrn_reflns_av_R_equivalents 0.0388
_diffrn_reflns_limit_h_max 25
_diffrn_reflns_limit_h_min -26
_diffrn_reflns_limit_k_max 28
_diffrn_reflns_limit_k_min -28
_diffrn_reflns_limit_l_max 22
_diffrn_reflns_limit_l_min -21
_diffrn_reflns_number 40851
_diffrn_reflns_theta_full 25.242
_diffrn_reflns_theta_max 29.211
_diffrn_reflns_theta_min 1.449
_exptl_absorpt_coefficient_mu 1.015
_exptl_absorpt_correction_T_max 0.7459
_exptl_absorpt_correction_T_min 0.6854
_exptl_absorpt_correction_type multi-scan
_exptl_absorpt_process_details
;
(SADABS; Bruker, 2008)
;
_exptl_crystal_colour colourless
_exptl_crystal_density_diffrn 1.287
_exptl_crystal_description plate
_exptl_crystal_F_000 2652
_exptl_crystal_size_max 0.3
_exptl_crystal_size_mid 0.25
_exptl_crystal_size_min 0.05
_refine_diff_density_max 1.100
_refine_diff_density_min -0.853
_refine_ls_extinction_method none
_refine_ls_goodness_of_fit_ref 1.057
_refine_ls_hydrogen_treatment constr
_refine_ls_matrix_type full
_refine_ls_number_parameters 425
_refine_ls_number_reflns 8630
_refine_ls_number_restraints 150
_refine_ls_restrained_S_all 1.086
_refine_ls_R_factor_all 0.0339
_refine_ls_R_factor_gt 0.0292
_refine_ls_shift/su_max 0.001
_refine_ls_shift/su_mean 0.000
_refine_ls_structure_factor_coef Fsqd
_refine_ls_weighting_details 'w=1/[\s^2^(Fo^2^)+(0.0470P)^2^+7.9930P] where P=(Fo^2^+2Fc^2^)/3'
_refine_ls_weighting_scheme calc
_refine_ls_wR_factor_gt 0.0837
_refine_ls_wR_factor_ref 0.0867
_reflns_number_gt 7569
_reflns_number_total 8630
_reflns_threshold_expression 'I > 2\s(I)'
_cod_data_source_file zl2683sup1.cif
_cod_data_source_block I
_cod_original_formula_sum 'C68.50 H94 I2 Mg2 N4'
_cod_database_code 2241926
_shelx_space_group_comment
;
The symmetry employed for this shelxl refinement is uniquely defined
by the following loop, which should always be used as a source of
symmetry information in preference to the above space-group names.
They are only intended as comments.
;

loop_
_space_group_symop_operation_xyz
'x, y, z'
'-x, y, -z'
'x+1/2, y+1/2, z'
'-x+1/2, y+1/2, -z'
'-x, -y, -z'
'x, -y, z'
'-x+1/2, -y+1/2, -z'
'x+1/2, -y+1/2, z'

loop_
_atom_site_type_symbol
_atom_site_label
_atom_site_fract_x
_atom_site_fract_y
_atom_site_fract_z
_atom_site_U_iso_or_equiv
_atom_site_adp_type
_atom_site_calc_flag
_atom_site_occupancy
_atom_site_disorder_assembly
_atom_site_disorder_group
I I1 0.46274(2) 0.5000 0.37517(2) 0.03058(6) Uani d 1 . .
Mg Mg1 0.59211(4) 0.5000 0.48017(5) 0.02150(16) Uani d 1 . .
N N1 0.65995(8) 0.57257(7) 0.47110(9) 0.0224(3) Uani d 1 . .
C C1 0.72901(10) 0.56076(9) 0.49351(11) 0.0257(4) Uani d 1 . .
C C2 0.75816(14) 0.5000 0.51065(17) 0.0284(5) Uani d 1 . .
H H2 0.8058 0.5000 0.5387 0.034 Uiso calc 1 . .
C C3 0.78216(11) 0.61457(10) 0.50034(14) 0.0358(4) Uani d 1 . .
H H3A 0.7672 0.6454 0.4564 0.054 Uiso calc 1 . .
H H3B 0.8289 0.5976 0.4954 0.054 Uiso calc 1 . .
H H3C 0.7848 0.6355 0.5536 0.054 Uiso calc 1 . .
C C4 0.63813(10) 0.63530(8) 0.44142(11) 0.0253(3) Uani d 1 . .
C C5 0.62373(12) 0.64509(10) 0.35578(12) 0.0355(4) Uani d 1 . .
C C6 0.60249(12) 0.70552(11) 0.32644(14) 0.0410(5) Uani d 1 . .
H H6 0.5930 0.7128 0.2690 0.049 Uiso calc 1 . .
C C7 0.59498(11) 0.75462(10) 0.37861(14) 0.0392(5) Uani d 1 . .
H H7 0.5809 0.7954 0.3573 0.047 Uiso calc 1 . .
C C8 0.60787(11) 0.74456(9) 0.46182(13) 0.0340(4) Uani d 1 . .
H H8 0.6020 0.7787 0.4975 0.041 Uiso calc 1 . .
C C9 0.62950(9) 0.68511(9) 0.49528(12) 0.0264(4) Uani d 1 . .
C C10 0.63386(19) 0.59313(12) 0.29663(14) 0.0576(8) Uani d 1 . .
H H10 0.6325 0.5517 0.3258 0.069 Uiso calc 1 . .
C C11 0.7059(2) 0.5988(2) 0.27163(19) 0.0821(11) Uani d 1 . .
H H11A 0.7110 0.6412 0.2490 0.123 Uiso calc 1 . .
H H11B 0.7104 0.5666 0.2301 0.123 Uiso calc 1 . .
H H11C 0.7429 0.5922 0.3196 0.123 Uiso calc 1 . .
C C12 0.5753(2) 0.59180(17) 0.22101(17) 0.0808(12) Uani d 1 . .
H H12A 0.5293 0.5861 0.2382 0.121 Uiso calc 1 . .
H H12B 0.5838 0.5565 0.1854 0.121 Uiso calc 1 . .
H H12C 0.5755 0.6319 0.1910 0.121 Uiso calc 1 . .
C C13 0.64282(10) 0.67773(9) 0.58785(12) 0.0275(4) Uani d 1 . .
H H13 0.6631 0.6345 0.6017 0.033 Uiso calc 1 . .
C C14 0.69583(12) 0.72759(10) 0.62973(13) 0.0361(4) Uani d 1 . .
H H14A 0.7395 0.7255 0.6065 0.054 Uiso calc 1 . .
H H14B 0.7068 0.7189 0.6887 0.054 Uiso calc 1 . .
H H14C 0.6750 0.7701 0.6207 0.054 Uiso calc 1 . .
C C15 0.57359(12) 0.68351(11) 0.62128(14) 0.0383(5) Uani d 1 . .
H H15A 0.5547 0.7266 0.6115 0.058 Uiso calc 1 . .
H H15B 0.5825 0.6749 0.6803 0.058 Uiso calc 1 . .
H H15C 0.5392 0.6528 0.5935 0.058 Uiso calc 1 . .
I I2 0.51634(2) 1.0000 0.12648(2) 0.03119(6) Uani d 1 . .
Mg Mg2 0.59599(4) 1.0000 0.00282(5) 0.02144(16) Uani d 1 . .
N N2 0.66642(8) 0.92871(7) 0.00180(9) 0.0225(3) Uani d 1 . .
C C21 0.72597(10) 0.93959(9) -0.02728(11) 0.0253(3) Uani d 1 . .
C C22 0.74947(14) 1.0000 -0.04657(16) 0.0272(5) Uani d 1 . .
H H22 0.7870 1.0000 -0.0774 0.033 Uiso calc 1 . .
C C23 0.77445(12) 0.88511(10) -0.03973(15) 0.0384(5) Uani d 1 . .
H H23A 0.7525 0.8597 -0.0869 0.058 Uiso calc 1 . .
H H23B 0.7824 0.8584 0.0094 0.058 Uiso calc 1 . .
H H23C 0.8199 0.9019 -0.0498 0.058 Uiso calc 1 . .
C C24 0.65529(10) 0.86588(8) 0.03156(11) 0.0250(3) Uani d 1 . .
C C25 0.62506(10) 0.81781(9) -0.02154(13) 0.0297(4) Uani d 1 . .
C C26 0.61649(12) 0.75767(9) 0.01142(15) 0.0377(5) Uani d 1 . .
H H26 0.5963 0.7244 -0.0237 0.045 Uiso calc 1 . .
C C27 0.63679(13) 0.74582(10) 0.09373(15) 0.0409(5) Uani d 1 . .
H H27 0.6315 0.7044 0.1145 0.049 Uiso calc 1 . .
C C28 0.66474(12) 0.79370(10) 0.14621(14) 0.0377(5) Uani d 1 . .
H H28 0.6778 0.7851 0.2031 0.045 Uiso calc 1 . .
C C29 0.67400(11) 0.85467(9) 0.11669(12) 0.0303(4) Uani d 1 . .
C C30 0.60077(12) 0.82777(10) -0.11274(13) 0.0347(4) Uani d 1 . .
H H30 0.6122 0.8724 -0.1263 0.042 Uiso calc 1 . .
C C31 0.52111(13) 0.81844(13) -0.13632(16) 0.0476(6) Uani d 1 . .
H H31A 0.4968 0.8450 -0.1013 0.071 Uiso calc 1 . .
H H31B 0.5094 0.7737 -0.1290 0.071 Uiso calc 1 . .
H H31C 0.5059 0.8306 -0.1938 0.071 Uiso calc 1 . .
C C32 0.63876(16) 0.78248(14) -0.16440(17) 0.0569(7) Uani d 1 . .
H H32A 0.6263 0.7939 -0.2224 0.085 Uiso calc 1 . .
H H32B 0.6240 0.7387 -0.1566 0.085 Uiso calc 1 . .
H H32C 0.6901 0.7861 -0.1469 0.085 Uiso calc 1 . .
C C33 0.70560(13) 0.90637(10) 0.17521(13) 0.0397(5) Uani d 1 . .
H H33 0.6898 0.9480 0.1493 0.048 Uiso calc 1 . .
C C34 0.67992(17) 0.90348(13) 0.25765(15) 0.0532(7) Uani d 1 . .
H H34A 0.6978 0.8647 0.2868 0.080 Uiso calc 1 . .
H H34B 0.6280 0.9033 0.2483 0.080 Uiso calc 1 . .
H H34C 0.6975 0.9406 0.2906 0.080 Uiso calc 1 . .
C C35 0.78677(15) 0.90533(15) 0.18808(17) 0.0580(7) Uani d 1 . .
H H35A 0.8025 0.9141 0.1360 0.087 Uiso calc 1 . .
H H35B 0.8040 0.8634 0.2082 0.087 Uiso calc 1 . .
H H35C 0.8058 0.9378 0.2283 0.087 Uiso calc 1 . .
C C41 0.9540(5) 0.4720(3) 0.3549(5) 0.102(3) Uani d 0.5 A -1
C C42 1.0143(4) 0.5045(4) 0.3919(5) 0.187(5) Uani d 0.5 A -1
H H42 1.0542 0.4816 0.4192 0.225 Uiso calc 0.5 A -1
C C43 1.0160(4) 0.5704(4) 0.3890(5) 0.152(5) Uani d 0.5 A -1
H H43 1.0572 0.5926 0.4143 0.182 Uiso calc 0.5 A -1
C C44 0.9576(5) 0.6039(3) 0.3491(6) 0.121(5) Uani d 0.5 A -1
H H44 0.9588 0.6490 0.3471 0.145 Uiso calc 0.5 A -1
C C45 0.8974(4) 0.5714(5) 0.3120(5) 0.126(4) Uani d 0.5 A -1
H H45 0.8574 0.5942 0.2848 0.151 Uiso calc 0.5 A -1
C C46 0.8956(3) 0.5054(5) 0.3149(4) 0.144(3) Uani d 0.5 A -1
H H46 0.8544 0.4832 0.2896 0.173 Uiso calc 0.5 A -1
C C47 0.9551(10) 0.4064(6) 0.3783(11) 0.182(8) Uani d 0.5 A -1
H H47A 0.9814 0.3818 0.3432 0.273 Uiso calc 0.5 A -1
H H47B 0.9065 0.3904 0.3721 0.273 Uiso calc 0.5 A -1
H H47C 0.9783 0.4022 0.4356 0.273 Uiso calc 0.5 A -1
C C51 0.4909(5) 0.5329(5) 0.0100(9) 0.062(3) Uani d 0.25 B -1
C C52 0.4451(7) 0.5090(8) 0.0664(8) 0.089(4) Uani d 0.25 B -1
H H52 0.4180 0.5332 0.0983 0.107 Uiso calc 0.25 B -1
C C53 0.4504(9) 0.4432(8) 0.0627(11) 0.096(4) Uani d 0.25 B -1
H H53 0.4248 0.4181 0.0953 0.115 Uiso calc 0.25 B -1
C C54 0.4909(5) 0.4132(9) 0.0138(13) 0.094(3) Uani d 0.25 B -1
H H54 0.4863 0.3683 0.0150 0.113 Uiso calc 0.25 B -1
C C55 0.5385(7) 0.4335(7) -0.0385(9) 0.065(3) Uani d 0.25 B -1
H H55 0.5662 0.4074 -0.0675 0.078 Uiso calc 0.25 B -1
C C56 0.5355(5) 0.5010(10) -0.0379(6) 0.060(2) Uani d 0.25 B -1
H H56 0.5632 0.5249 -0.0694 0.072 Uiso calc 0.25 B -1
C C57 0.4909(5) 0.6025(7) 0.0146(16) 0.094(3) Uani d 0.25 B -1
H H57A 0.5397 0.6182 0.0203 0.141 Uiso calc 0.25 B -1
H H57B 0.4704 0.6160 0.0621 0.141 Uiso calc 0.25 B -1
H H57C 0.4627 0.6199 -0.0355 0.141 Uiso calc 0.25 B -1

loop_
_atom_site_aniso_label
_atom_site_aniso_U_11
_atom_site_aniso_U_22
_atom_site_aniso_U_33
_atom_site_aniso_U_12
_atom_site_aniso_U_13
_atom_site_aniso_U_23
I1 0.02707(10) 0.04085(11) 0.02362(9) 0.000 0.00375(6) 0.000
Mg1 0.0218(4) 0.0190(4) 0.0237(4) 0.000 0.0038(3) 0.000
N1 0.0245(7) 0.0217(7) 0.0208(7) -0.0015(5) 0.0030(5) 0.0019(5)
C1 0.0250(8) 0.0290(9) 0.0231(8) -0.0044(7) 0.0044(7) -0.0005(7)
C2 0.0193(11) 0.0334(14) 0.0308(13) 0.000 -0.0001(10) 0.000
C3 0.0269(9) 0.0334(10) 0.0468(12) -0.0079(8) 0.0060(8) -0.0005(9)
C4 0.0250(8) 0.0240(8) 0.0257(8) -0.0053(7) 0.0012(7) 0.0060(7)
C5 0.0450(12) 0.0328(10) 0.0274(9) -0.0100(9) 0.0021(8) 0.0079(8)
C6 0.0444(12) 0.0425(12) 0.0325(10) -0.0090(10) -0.0031(9) 0.0178(9)
C7 0.0333(10) 0.0321(10) 0.0489(13) -0.0017(8) -0.0021(9) 0.0189(9)
C8 0.0300(10) 0.0258(9) 0.0444(11) 0.0017(7) 0.0015(8) 0.0078(8)
C9 0.0219(8) 0.0238(8) 0.0323(9) -0.0010(6) 0.0010(7) 0.0054(7)
C10 0.111(2) 0.0386(12) 0.0219(10) -0.0106(14) 0.0087(12) 0.0047(9)
C11 0.103(3) 0.104(3) 0.0386(15) 0.033(2) 0.0097(16) -0.0168(16)
C12 0.131(3) 0.077(2) 0.0299(13) -0.055(2) 0.0009(16) 0.0018(13)
C13 0.0289(9) 0.0227(8) 0.0301(9) 0.0018(7) 0.0031(7) 0.0005(7)
C14 0.0353(11) 0.0335(10) 0.0365(11) -0.0024(8) -0.0024(8) -0.0025(8)
C15 0.0336(10) 0.0384(11) 0.0448(12) -0.0001(9) 0.0120(9) -0.0006(9)
I2 0.02600(10) 0.04328(11) 0.02399(9) 0.000 0.00348(6) 0.000
Mg2 0.0217(4) 0.0177(4) 0.0251(4) 0.000 0.0045(3) 0.000
N2 0.0246(7) 0.0191(7) 0.0239(7) 0.0018(5) 0.0046(6) 0.0003(5)
C21 0.0259(8) 0.0256(8) 0.0249(8) 0.0041(7) 0.0053(7) -0.0017(7)
C22 0.0268(12) 0.0301(13) 0.0270(12) 0.000 0.0110(10) 0.000
C23 0.0348(11) 0.0321(10) 0.0521(13) 0.0071(8) 0.0181(9) -0.0028(9)
C24 0.0255(8) 0.0183(8) 0.0325(9) 0.0047(6) 0.0083(7) 0.0017(7)
C25 0.0301(9) 0.0231(8) 0.0378(10) 0.0021(7) 0.0117(8) -0.0028(7)
C26 0.0415(11) 0.0208(9) 0.0536(13) -0.0003(8) 0.0158(10) -0.0038(8)
C27 0.0461(12) 0.0221(9) 0.0580(14) 0.0059(8) 0.0184(11) 0.0093(9)
C28 0.0425(12) 0.0298(10) 0.0418(11) 0.0093(9) 0.0096(9) 0.0125(9)
C29 0.0322(10) 0.0243(9) 0.0339(10) 0.0058(7) 0.0048(8) 0.0049(7)
C30 0.0392(11) 0.0309(10) 0.0351(10) -0.0042(8) 0.0096(8) -0.0097(8)
C31 0.0404(12) 0.0484(13) 0.0522(14) -0.0062(10) 0.0029(11) -0.0091(11)
C32 0.0612(17) 0.0616(17) 0.0517(15) 0.0024(13) 0.0203(13) -0.0234(13)
C33 0.0564(13) 0.0305(10) 0.0279(10) 0.0045(9) -0.0047(9) 0.0059(8)
C34 0.0751(19) 0.0495(14) 0.0329(12) 0.0168(13) 0.0028(12) 0.0024(10)
C35 0.0578(16) 0.0669(18) 0.0445(14) -0.0163(14) -0.0046(12) 0.0016(12)
C41 0.115(6) 0.089(5) 0.118(6) 0.009(5) 0.062(5) -0.015(4)
C42 0.155(7) 0.176(8) 0.213(8) 0.027(10) -0.018(7) 0.015(10)
C43 0.136(8) 0.139(8) 0.163(8) -0.019(7) -0.022(7) 0.026(7)
C44 0.151(9) 0.084(6) 0.136(8) 0.002(6) 0.051(7) 0.035(6)
C45 0.092(6) 0.149(8) 0.143(8) 0.001(6) 0.042(6) 0.035(6)
C46 0.104(5) 0.161(7) 0.176(7) -0.022(9) 0.048(5) -0.012(9)
C47 0.231(16) 0.135(11) 0.221(15) -0.011(11) 0.150(13) -0.034(11)
C51 0.051(6) 0.070(5) 0.054(6) 0.014(5) -0.019(4) -0.011(5)
C52 0.071(6) 0.085(7) 0.095(6) 0.007(5) -0.032(5) -0.006(6)
C53 0.072(6) 0.112(7) 0.093(7) -0.002(6) -0.017(5) 0.001(6)
C54 0.078(5) 0.107(6) 0.084(6) 0.001(5) -0.022(4) 0.001(5)
C55 0.047(5) 0.081(6) 0.059(5) -0.015(5) -0.011(4) 0.016(5)
C56 0.049(4) 0.077(5) 0.046(4) 0.000(6) -0.010(3) 0.001(6)
C57 0.078(5) 0.107(6) 0.084(6) 0.001(5) -0.022(4) 0.001(5)

loop_
_atom_type_symbol
_atom_type_description
_atom_type_scat_dispersion_real
_atom_type_scat_dispersion_imag
_atom_type_scat_source
C C 0.0033 0.0016 'International Tables Vol C Tables 4.2.6.8 and 6.1.1.4'
H H 0.0000 0.0000 'International Tables Vol C Tables 4.2.6.8 and 6.1.1.4'
I I -0.4742 1.8119 'International Tables Vol C Tables 4.2.6.8 and 6.1.1.4'
Mg Mg 0.0486 0.0363 'International Tables Vol C Tables 4.2.6.8 and 6.1.1.4'
N N 0.0061 0.0033 'International Tables Vol C Tables 4.2.6.8 and 6.1.1.4'

loop_
_geom_angle_atom_site_label_1
_geom_angle_atom_site_label_2
_geom_angle_atom_site_label_3
_geom_angle_site_symmetry_1
_geom_angle_site_symmetry_3
_geom_angle
Mg1 I1 Mg1 . 5_666 83.62(3)
I1 Mg1 I1 . 5_666 96.38(3)
N1 Mg1 I1 6_565 . 117.94(5)
N1 Mg1 I1 . . 117.94(5)
N1 Mg1 I1 6_565 5_666 113.99(5)
N1 Mg1 I1 . 5_666 113.99(5)
N1 Mg1 N1 . 6_565 97.76(9)
C1 N1 Mg1 . . 117.15(12)
C1 N1 C4 . . 118.66(15)
C4 N1 Mg1 . . 124.19(12)
N1 C1 C2 . . 124.49(18)
N1 C1 C3 . . 120.20(17)
C2 C1 C3 . . 115.30(17)
C1 C2 C1 . 6_565 131.1(2)
C1 C2 H2 6_565 . 114.4
C1 C2 H2 . . 114.4
C1 C3 H3A . . 109.5
C1 C3 H3B . . 109.5
C1 C3 H3C . . 109.5
H3A C3 H3B . . 109.5
H3A C3 H3C . . 109.5
H3B C3 H3C . . 109.5
C5 C4 N1 . . 118.02(17)
C9 C4 N1 . . 121.63(15)
C9 C4 C5 . . 120.33(17)
C4 C5 C10 . . 121.58(19)
C6 C5 C4 . . 118.5(2)
C6 C5 C10 . . 119.88(19)
C5 C6 H6 . . 119.2
C7 C6 C5 . . 121.5(2)
C7 C6 H6 . . 119.2
C6 C7 H7 . . 120.1
C6 C7 C8 . . 119.75(19)
C8 C7 H7 . . 120.1
C7 C8 H8 . . 119.2
C7 C8 C9 . . 121.6(2)
C9 C8 H8 . . 119.2
C4 C9 C13 . . 123.19(16)
C8 C9 C4 . . 118.29(18)
C8 C9 C13 . . 118.51(18)
C5 C10 H10 . . 107.6
C5 C10 C11 . . 110.4(2)
C5 C10 C12 . . 112.8(3)
C11 C10 H10 . . 107.6
C11 C10 C12 . . 110.6(2)
C12 C10 H10 . . 107.6
C10 C11 H11A . . 109.5
C10 C11 H11B . . 109.5
C10 C11 H11C . . 109.5
H11A C11 H11B . . 109.5
H11A C11 H11C . . 109.5
H11B C11 H11C . . 109.5
C10 C12 H12A . . 109.5
C10 C12 H12B . . 109.5
C10 C12 H12C . . 109.5
H12A C12 H12B . . 109.5
H12A C12 H12C . . 109.5
H12B C12 H12C . . 109.5
C9 C13 H13 . . 108.4
C9 C13 C14 . . 111.60(16)
C9 C13 C15 . . 110.67(16)
C14 C13 H13 . . 108.4
C15 C13 H13 . . 108.4
C15 C13 C14 . . 109.19(17)
C13 C14 H14A . . 109.5
C13 C14 H14B . . 109.5
C13 C14 H14C . . 109.5
H14A C14 H14B . . 109.5
H14A C14 H14C . . 109.5
H14B C14 H14C . . 109.5
C13 C15 H15A . . 109.5
C13 C15 H15B . . 109.5
C13 C15 H15C . . 109.5
H15A C15 H15B . . 109.5
H15A C15 H15C . . 109.5
H15B C15 H15C . . 109.5
Mg2 I2 Mg2 . 5_675 83.14(3)
I2 Mg2 I2 . 5_675 96.86(3)
I2 Mg2 Mg2 . 5_675 48.48(2)
I2 Mg2 Mg2 5_675 5_675 48.37(2)
N2 Mg2 I2 6_575 . 117.53(5)
N2 Mg2 I2 . 5_675 115.19(5)
N2 Mg2 I2 6_575 5_675 115.19(5)
N2 Mg2 I2 . . 117.53(5)
N2 Mg2 Mg2 . 5_675 131.99(5)
N2 Mg2 Mg2 6_575 5_675 131.99(5)
N2 Mg2 N2 6_575 . 95.95(9)
C21 N2 Mg2 . . 119.35(12)
C21 N2 C24 . . 117.92(15)
C24 N2 Mg2 . . 122.73(12)
N2 C21 C22 . . 124.47(18)
N2 C21 C23 . . 120.22(17)
C22 C21 C23 . . 115.29(18)
C21 C22 C21 6_575 . 129.8(2)
C21 C22 H22 6_575 . 115.1
C21 C22 H22 . . 115.1
C21 C23 H23A . . 109.5
C21 C23 H23B . . 109.5
C21 C23 H23C . . 109.5
H23A C23 H23B . . 109.5
H23A C23 H23C . . 109.5
H23B C23 H23C . . 109.5
C25 C24 N2 . . 121.24(16)
C25 C24 C29 . . 120.85(17)
C29 C24 N2 . . 117.89(16)
C24 C25 C26 . . 118.20(19)
C24 C25 C30 . . 123.29(17)
C26 C25 C30 . . 118.51(18)
C25 C26 H26 . . 119.4
C27 C26 C25 . . 121.3(2)
C27 C26 H26 . . 119.4
C26 C27 H27 . . 119.8
C26 C27 C28 . . 120.39(19)
C28 C27 H27 . . 119.8
C27 C28 H28 . . 119.6
C27 C28 C29 . . 120.7(2)
C29 C28 H28 . . 119.6
C24 C29 C33 . . 121.59(17)
C28 C29 C24 . . 118.52(19)
C28 C29 C33 . . 119.86(19)
C25 C30 H30 . . 108.2
C25 C30 C31 . . 111.07(19)
C25 C30 C32 . . 111.9(2)
C31 C30 H30 . . 108.2
C31 C30 C32 . . 109.01(19)
C32 C30 H30 . . 108.2
C30 C31 H31A . . 109.5
C30 C31 H31B . . 109.5
C30 C31 H31C . . 109.5
H31A C31 H31B . . 109.5
H31A C31 H31C . . 109.5
H31B C31 H31C . . 109.5
C30 C32 H32A . . 109.5
C30 C32 H32B . . 109.5
C30 C32 H32C . . 109.5
H32A C32 H32B . . 109.5
H32A C32 H32C . . 109.5
H32B C32 H32C . . 109.5
C29 C33 H33 . . 107.3
C29 C33 C34 . . 112.9(2)
C29 C33 C35 . . 111.3(2)
C34 C33 H33 . . 107.3
C34 C33 C35 . . 110.5(2)
C35 C33 H33 . . 107.3
C33 C34 H34A . . 109.5
C33 C34 H34B . . 109.5
C33 C34 H34C . . 109.5
H34A C34 H34B . . 109.5
H34A C34 H34C . . 109.5
H34B C34 H34C . . 109.5
C33 C35 H35A . . 109.5
C33 C35 H35B . . 109.5
C33 C35 H35C . . 109.5
H35A C35 H35B . . 109.5
H35A C35 H35C . . 109.5
H35B C35 H35C . . 109.5
C42 C41 C46 . . 120.0
C42 C41 C47 . . 112.5(10)
C46 C41 C47 . . 126.2(10)
C41 C42 H42 . . 120.0
C41 C42 C43 . . 120.0
C43 C42 H42 . . 120.0
C42 C43 H43 . . 120.0
C42 C43 C44 . . 120.0
C44 C43 H43 . . 120.0
C43 C44 H44 . . 120.0
C45 C44 C43 . . 120.0
C45 C44 H44 . . 120.0
C44 C45 H45 . . 120.0
C44 C45 C46 . . 120.0
C46 C45 H45 . . 120.0
C41 C46 H46 . . 120.0
C45 C46 C41 . . 120.0
C45 C46 H46 . . 120.0
C41 C47 H47A . . 109.5
C41 C47 H47B . . 109.5
C41 C47 H47C . . 109.5
H47A C47 H47B . . 109.5
H47A C47 H47C . . 109.5
H47B C47 H47C . . 109.5
C56 C51 C52 . . 132.0(13)
C56 C51 C57 . . 120.2(13)
C57 C51 C52 . . 107.6(11)
C51 C52 H52 . . 127.6
C53 C52 C51 . . 104.8(14)
C53 C52 H52 . . 127.6
C52 C53 H53 . . 118.7
C54 C53 C52 . . 122.6(17)
C54 C53 H53 . . 118.7
C53 C54 H54 . . 112.5
C53 C54 C55 . . 135.0(16)
C55 C54 H54 . . 112.5
C54 C55 H55 . . 127.3
C56 C55 C54 . . 105.4(14)
C56 C55 H55 . . 127.3
C51 C56 H56 . . 120.0
C55 C56 C51 . . 120.1(14)
C55 C56 H56 . . 120.0
C51 C57 H57A . . 109.5
C51 C57 H57B . . 109.5
C51 C57 H57C . . 109.5
H57A C57 H57B . . 109.5
H57A C57 H57C . . 109.5
H57B C57 H57C . . 109.5

loop_
_geom_bond_atom_site_label_1
_geom_bond_atom_site_label_2
_geom_bond_site_symmetry_2
_geom_bond_distance
I1 Mg1 . 2.7718(9)
I1 Mg1 5_666 2.7785(9)
Mg1 I1 5_666 2.7785(9)
Mg1 N1 6_565 2.0283(16)
Mg1 N1 . 2.0283(16)
N1 C1 . 1.335(2)
N1 C4 . 1.446(2)
C1 C2 . 1.405(2)
C1 C3 . 1.514(3)
C2 C1 6_565 1.405(2)
C2 H2 . 0.9500
C3 H3A . 0.9800
C3 H3B . 0.9800
C3 H3C . 0.9800
C4 C5 . 1.413(3)
C4 C9 . 1.405(3)
C5 C6 . 1.397(3)
C5 C10 . 1.504(3)
C6 H6 . 0.9500
C6 C7 . 1.371(4)
C7 H7 . 0.9500
C7 C8 . 1.375(3)
C8 H8 . 0.9500
C8 C9 . 1.402(3)
C9 C13 . 1.519(3)
C10 H10 . 1.0000
C10 C11 . 1.513(5)
C10 C12 . 1.531(4)
C11 H11A . 0.9800
C11 H11B . 0.9800
C11 H11C . 0.9800
C12 H12A . 0.9800
C12 H12B . 0.9800
C12 H12C . 0.9800
C13 H13 . 1.0000
C13 C14 . 1.540(3)
C13 C15 . 1.528(3)
C14 H14A . 0.9800
C14 H14B . 0.9800
C14 H14C . 0.9800
C15 H15A . 0.9800
C15 H15B . 0.9800
C15 H15C . 0.9800
I2 Mg2 . 2.7581(9)
I2 Mg2 5_675 2.7627(9)
Mg2 I2 5_675 2.7627(9)
Mg2 Mg2 5_675 3.6634(17)
Mg2 N2 6_575 2.0203(16)
Mg2 N2 . 2.0203(16)
N2 C21 . 1.333(2)
N2 C24 . 1.440(2)
C21 C22 . 1.404(2)
C21 C23 . 1.512(3)
C22 C21 6_575 1.404(2)
C22 H22 . 0.9500
C23 H23A . 0.9800
C23 H23B . 0.9800
C23 H23C . 0.9800
C24 C25 . 1.399(3)
C24 C29 . 1.414(3)
C25 C26 . 1.400(3)
C25 C30 . 1.517(3)
C26 H26 . 0.9500
C26 C27 . 1.375(3)
C27 H27 . 0.9500
C27 C28 . 1.378(3)
C28 H28 . 0.9500
C28 C29 . 1.396(3)
C29 C33 . 1.513(3)
C30 H30 . 1.0000
C30 C31 . 1.522(3)
C30 C32 . 1.545(3)
C31 H31A . 0.9800
C31 H31B . 0.9800
C31 H31C . 0.9800
C32 H32A . 0.9800
C32 H32B . 0.9800
C32 H32C . 0.9800
C33 H33 . 1.0000
C33 C34 . 1.531(3)
C33 C35 . 1.533(4)
C34 H34A . 0.9800
C34 H34B . 0.9800
C34 H34C . 0.9800
C35 H35A . 0.9800
C35 H35B . 0.9800
C35 H35C . 0.9800
C41 C42 . 1.3900
C41 C46 . 1.3900
C41 C47 . 1.433(8)
C42 H42 . 0.9500
C42 C43 . 1.3900
C43 H43 . 0.9500
C43 C44 . 1.3900
C44 H44 . 0.9500
C44 C45 . 1.3900
C45 H45 . 0.9500
C45 C46 . 1.3900
C46 H46 . 0.9500
C47 H47A . 0.9800
C47 H47B . 0.9800
C47 H47C . 0.9800
C51 C52 . 1.476(14)
C51 C56 . 1.430(13)
C51 C57 . 1.468(15)
C52 H52 . 0.9500
C52 C53 . 1.391(17)
C53 H53 . 0.9500
C53 C54 . 1.370(16)
C54 H54 . 0.9500
C54 C55 . 1.427(16)
C55 H55 . 0.9500
C55 C56 . 1.423(18)
C56 H56 . 0.9500
C57 H57A . 0.9800
C57 H57B . 0.9800
C57 H57C . 0.9800

loop_
_geom_torsion_atom_site_label_1
_geom_torsion_atom_site_label_2
_geom_torsion_atom_site_label_3
_geom_torsion_atom_site_label_4
_geom_torsion_site_symmetry_4
_geom_torsion
Mg1 N1 C1 C2 . 10.2(3)
Mg1 N1 C1 C3 . -171.06(14)
Mg1 N1 C4 C5 . -82.4(2)
Mg1 N1 C4 C9 . 95.97(18)
N1 C1 C2 C1 6_565 15.0(5)
N1 C4 C5 C6 . 179.90(18)
N1 C4 C5 C10 . -2.8(3)
N1 C4 C9 C8 . -179.70(17)
N1 C4 C9 C13 . 0.6(3)
C1 N1 C4 C5 . 96.9(2)
C1 N1 C4 C9 . -84.7(2)
C3 C1 C2 C1 6_565 -163.7(2)
C4 N1 C1 C2 . -169.2(2)
C4 N1 C1 C3 . 9.5(3)
C4 C5 C6 C7 . -0.5(3)
C4 C5 C10 C11 . -95.4(3)
C4 C5 C10 C12 . 140.3(2)
C4 C9 C13 C14 . 125.58(19)
C4 C9 C13 C15 . -112.6(2)
C5 C4 C9 C8 . -1.3(3)
C5 C4 C9 C13 . 178.97(18)
C5 C6 C7 C8 . -0.6(3)
C6 C5 C10 C11 . 81.8(3)
C6 C5 C10 C12 . -42.4(3)
C6 C7 C8 C9 . 0.8(3)
C7 C8 C9 C4 . 0.2(3)
C7 C8 C9 C13 . 179.91(19)
C8 C9 C13 C14 . -54.1(2)
C8 C9 C13 C15 . 67.7(2)
C9 C4 C5 C6 . 1.5(3)
C9 C4 C5 C10 . 178.7(2)
C10 C5 C6 C7 . -177.8(2)
Mg2 N2 C21 C22 . 10.1(3)
Mg2 N2 C21 C23 . -171.40(15)
Mg2 N2 C24 C25 . 94.59(19)
Mg2 N2 C24 C29 . -83.62(19)
N2 C21 C22 C21 6_575 12.9(4)
N2 C24 C25 C26 . 179.31(17)
N2 C24 C25 C30 . -1.1(3)
N2 C24 C29 C28 . -178.82(17)
N2 C24 C29 C33 . -0.7(3)
C21 N2 C24 C25 . -85.5(2)
C21 N2 C24 C29 . 96.2(2)
C23 C21 C22 C21 6_575 -165.7(2)
C24 N2 C21 C22 . -169.8(2)
C24 N2 C21 C23 . 8.7(3)
C24 C25 C26 C27 . 0.3(3)
C24 C25 C30 C31 . -116.3(2)
C24 C25 C30 C32 . 121.6(2)
C24 C29 C33 C34 . 143.1(2)
C24 C29 C33 C35 . -92.0(2)
C25 C24 C29 C28 . 3.0(3)
C25 C24 C29 C33 . -178.97(19)
C25 C26 C27 C28 . 1.5(3)
C26 C25 C30 C31 . 63.3(3)
C26 C25 C30 C32 . -58.8(3)
C26 C27 C28 C29 . -1.0(3)
C27 C28 C29 C24 . -1.2(3)
C27 C28 C29 C33 . -179.3(2)
C28 C29 C33 C34 . -38.8(3)
C28 C29 C33 C35 . 86.1(3)
C29 C24 C25 C26 . -2.5(3)
C29 C24 C25 C30 . 177.08(18)
C30 C25 C26 C27 . -179.3(2)
C41 C42 C43 C44 . 0.0
C42 C41 C46 C45 . 0.0
C42 C43 C44 C45 . 0.0
C43 C44 C45 C46 . 0.0
C44 C45 C46 C41 . 0.0
C46 C41 C42 C43 . 0.0
C47 C41 C42 C43 . -167.4(8)
C47 C41 C46 C45 . 165.6(10)
C51 C52 C53 C54 . -0.5(14)
C52 C51 C56 C55 . 2.8(17)
C52 C53 C54 C55 . 4(3)
C53 C54 C55 C56 . -4(2)
C54 C55 C56 C51 . 0.4(13)
C56 C51 C52 C53 . -2.7(14)
C57 C51 C52 C53 . -176.9(10)
C57 C51 C56 C55 . 176.4(12)

_cod_database_fobs_code 2241926
